data_4308134
loop_
_publ_author_name
'Ivan V. Korendovych'
'Olga P. Kryatova'
'William M. Reiff'
'Elena V. Rybak-Akimova'

_publ_contact_author_address
;
Department of Chemistry
Tufts University
62 Talbot Avenue 
Medford, MA 02155
USA
;
_publ_contact_author_email elena.rybak-akimova@tufts.edu
_publ_contact_author_fax '1 617 627 3443'
_publ_contact_author_name 'Prof. Elena V. Rybak-Akimova'
_publ_contact_author_phone '1 617 627 3413'
_publ_section_title
;
Iron(II) Complexes with Amide-Containing Macrocycles as Non-Heme Porphyrin
Analogues
;
_journal_name_full 'Inorganic Chemistry'
_journal_page_first 4197
_journal_page_last 4211
_journal_paper_doi 10.1021/ic0701209
_journal_volume 46
_journal_year 2007
_chemical_formula_moiety 'C14 H22 Cl Fe N5 O3'
_chemical_formula_sum 'C14 H22 Cl Fe N5 O3'
_chemical_formula_weight 399.67
_chemical_name_systematic
; 
 ? 
;
_space_group_IT_number 14
_symmetry_cell_setting monoclinic
_symmetry_space_group_name_Hall '-P 2yn'
_symmetry_space_group_name_H-M 'P 1 21/n 1'
_atom_sites_solution_hydrogens geom
_atom_sites_solution_primary direct
_atom_sites_solution_secondary difmap
_audit_creation_method SHELXL-97
_cell_angle_alpha 90.00
_cell_angle_beta 100.904(2)
_cell_angle_gamma 90.00
_cell_formula_units_Z 4
_cell_length_a 8.6336(9)
_cell_length_b 13.7092(15)
_cell_length_c 14.7841(15)
_cell_measurement_reflns_used 980
_cell_measurement_temperature 213(2)
_cell_measurement_theta_max 28.346
_cell_measurement_theta_min 3.649
_cell_volume 1718.2(3)
_computing_structure_refinement 'SHELXL-97 (Sheldrick, 1997)'
_computing_structure_solution 'SHELXS-97 (Sheldrick, 1990)'
_diffrn_ambient_temperature 193(2)
_diffrn_measured_fraction_theta_full 1.000
_diffrn_measured_fraction_theta_max 0.998
_diffrn_measurement_device_type 'CCD area detector'
_diffrn_measurement_method 'phi and omega scans'
_diffrn_radiation_monochromator graphite
_diffrn_radiation_source 'fine-focus sealed tube'
_diffrn_radiation_type MoK\a
_diffrn_radiation_wavelength 0.71073
_diffrn_reflns_av_R_equivalents 0.0481
_diffrn_reflns_av_sigmaI/netI 0.0344
_diffrn_reflns_limit_h_max 11
_diffrn_reflns_limit_h_min -11
_diffrn_reflns_limit_k_max 18
_diffrn_reflns_limit_k_min -11
_diffrn_reflns_limit_l_max 19
_diffrn_reflns_limit_l_min -18
_diffrn_reflns_number 12199
_diffrn_reflns_theta_full 25.00
_diffrn_reflns_theta_max 28.35
_diffrn_reflns_theta_min 2.04
_exptl_absorpt_coefficient_mu 1.056
_exptl_absorpt_correction_type none
_exptl_crystal_colour purple
_exptl_crystal_density_diffrn 1.545
_exptl_crystal_density_method 'not measured'
_exptl_crystal_description block
_exptl_crystal_F_000 832
_exptl_crystal_size_max 0.20
_exptl_crystal_size_mid 0.12
_exptl_crystal_size_min 0.10
_refine_diff_density_max 0.452
_refine_diff_density_min -0.428
_refine_diff_density_rms 0.065
_refine_ls_extinction_method none
_refine_ls_goodness_of_fit_ref 1.025
_refine_ls_hydrogen_treatment mixed
_refine_ls_matrix_type full
_refine_ls_number_parameters 305
_refine_ls_number_reflns 4288
_refine_ls_number_restraints 0
_refine_ls_restrained_S_all 1.025
_refine_ls_R_factor_all 0.0329
_refine_ls_R_factor_gt 0.0290
_refine_ls_shift/su_max 0.000
_refine_ls_shift/su_mean 0.000
_refine_ls_structure_factor_coef Fsqd
_refine_ls_weighting_details 'calc w=1/[\s^2^(Fo^2^)+(0.0533P)^2^+0.0000P] where P=(Fo^2^+2Fc^2^)/3'
_refine_ls_weighting_scheme calc
_refine_ls_wR_factor_gt 0.0792
_refine_ls_wR_factor_ref 0.0812
_reflns_number_gt 3764
_reflns_number_total 4288
_reflns_threshold_expression >2sigma(I)
_cod_data_source_file ic0701209si20070123_092431_5.cif
_cod_data_source_block Fe(HpydioneN5)(Cl)
_cod_original_sg_symbol_H-M 'P 21/n'
_cod_database_code 4308134

loop_
_symmetry_equiv_pos_as_xyz
'x, y, z'
'-x+1/2, y+1/2, -z+1/2'
'-x, -y, -z'
'x-1/2, -y-1/2, z-1/2'

loop_
_atom_site_label
_atom_site_type_symbol
_atom_site_fract_x
_atom_site_fract_y
_atom_site_fract_z
_atom_site_U_iso_or_equiv
_atom_site_adp_type
_atom_site_occupancy
_atom_site_symmetry_multiplicity
_atom_site_calc_flag
_atom_site_refinement_flags
_atom_site_disorder_assembly
_atom_site_disorder_group
Fe1 Fe 0.82250(2) 0.188907(12) 0.140250(12) 0.02383(8) Uani 1 1 d . . .
Cl1 Cl 0.88586(4) 0.17618(2) -0.01673(2) 0.02769(9) Uani 1 1 d . . .
N1 N 0.57537(13) 0.14459(7) 0.09376(7) 0.0222(2) Uani 1 1 d . . .
O1 O 0.66294(14) -0.09631(7) 0.17568(8) 0.0377(2) Uani 1 1 d . . .
O1S O 0.73571(16) 0.23169(9) 0.27108(9) 0.0495(3) Uani 1 1 d . . .
H4S H 0.751(2) 0.2845(16) 0.2894(14) 0.048(5) Uiso 1 1 d . . .
C1S C 0.6316(3) 0.18399(16) 0.31803(16) 0.0571(6) Uani 1 1 d . . .
H3S H 0.566(3) 0.230(2) 0.3375(19) 0.086(8) Uiso 1 1 d . . .
H1S H 0.583(3) 0.1336(19) 0.2875(17) 0.077(7) Uiso 1 1 d . . .
H2S H 0.690(4) 0.161(3) 0.379(3) 0.127(12) Uiso 1 1 d . . .
C1 C 0.45248(15) 0.20067(9) 0.05638(9) 0.0243(3) Uani 1 1 d . . .
N2 N 0.81770(14) 0.04184(8) 0.17520(8) 0.0279(2) Uani 1 1 d . . .
O2 O 0.39765(14) 0.36912(8) 0.06985(9) 0.0422(3) Uani 1 1 d . . .
C2 C 0.29982(17) 0.16519(11) 0.03254(10) 0.0295(3) Uani 1 1 d . . .
H2 H 0.210(2) 0.2097(14) 0.0052(13) 0.045(5) Uiso 1 1 d . . .
N3 N 1.06673(15) 0.16071(10) 0.21188(9) 0.0328(3) Uani 1 1 d . . .
H3A H 1.117(2) 0.1480(13) 0.1693(12) 0.032(4) Uiso 1 1 d . . .
C3 C 0.27313(17) 0.06790(11) 0.04829(10) 0.0311(3) Uani 1 1 d . . .
H3 H 0.172(2) 0.0413(13) 0.0301(11) 0.038(4) Uiso 1 1 d . . .
N4 N 0.91950(15) 0.34108(9) 0.15280(9) 0.0301(3) Uani 1 1 d . . .
H9 H 0.880(2) 0.3682(13) 0.1975(12) 0.034(4) Uiso 1 1 d . . .
C4 C 0.39733(17) 0.01024(10) 0.08977(9) 0.0289(3) Uani 1 1 d . . .
H4 H 0.3849(18) -0.0551(13) 0.1011(11) 0.033(4) Uiso 1 1 d . . .
C5 C 0.54715(16) 0.05071(8) 0.11178(8) 0.0233(2) Uani 1 1 d . . .
N5 N 0.62751(15) 0.32760(8) 0.02648(9) 0.0306(3) Uani 1 1 d . . .
H5 H 0.6784(19) 0.2838(13) -0.0003(11) 0.030(4) Uiso 1 1 d . . .
C6 C 0.68716(16) -0.00759(9) 0.15776(9) 0.0258(3) Uani 1 1 d . . .
C7 C 0.96517(18) -0.00353(11) 0.21972(11) 0.0352(3) Uani 1 1 d . . .
H7B H 1.0170(19) -0.0316(12) 0.1737(11) 0.032(4) Uiso 1 1 d . . .
H7A H 0.949(2) -0.0545(14) 0.2632(13) 0.043(5) Uiso 1 1 d . . .
C8 C 1.06619(19) 0.07602(13) 0.27284(11) 0.0397(4) Uani 1 1 d . . .
H8A H 1.020(2) 0.0997(13) 0.3212(13) 0.041(5) Uiso 1 1 d . . .
H8B H 1.168(2) 0.0526(14) 0.2958(13) 0.046(5) Uiso 1 1 d . . .
C9 C 1.13005(19) 0.25227(13) 0.25596(12) 0.0417(4) Uani 1 1 d . . .
H9A H 1.077(2) 0.2631(13) 0.3117(12) 0.039(5) Uiso 1 1 d . . .
H9B H 1.243(2) 0.2479(15) 0.2839(13) 0.058(6) Uiso 1 1 d . . .
C10 C 1.09210(19) 0.33358(12) 0.18590(13) 0.0402(4) Uani 1 1 d . . .
H10B H 1.135(2) 0.3236(11) 0.1292(13) 0.033(4) Uiso 1 1 d . . .
H10A H 1.126(2) 0.3995(15) 0.2128(13) 0.049(5) Uiso 1 1 d . . .
C11 C 0.88104(19) 0.40748(11) 0.07305(11) 0.0359(3) Uani 1 1 d . . .
H11B H 0.925(2) 0.3784(12) 0.0239(12) 0.034(4) Uiso 1 1 d . . .
H11A H 0.934(2) 0.4717(14) 0.0905(13) 0.048(5) Uiso 1 1 d . . .
C12 C 0.7054(2) 0.42211(10) 0.04354(12) 0.0366(3) Uani 1 1 d . . .
H12A H 0.681(2) 0.4619(13) -0.0115(13) 0.043(5) Uiso 1 1 d . . .
H12B H 0.663(2) 0.4501(13) 0.0907(11) 0.037(5) Uiso 1 1 d . . .
C13 C 0.48830(17) 0.30758(9) 0.04955(10) 0.0284(3) Uani 1 1 d . . .

loop_
_atom_site_aniso_label
_atom_site_aniso_U_11
_atom_site_aniso_U_22
_atom_site_aniso_U_33
_atom_site_aniso_U_23
_atom_site_aniso_U_13
_atom_site_aniso_U_12
Fe1 0.02609(12) 0.01819(11) 0.02623(12) 0.00003(6) 0.00242(8) -0.00154(6)
Cl1 0.02734(17) 0.02832(16) 0.02752(17) -0.00337(11) 0.00546(13) -0.00123(12)
N1 0.0271(5) 0.0167(5) 0.0229(5) -0.0005(4) 0.0049(4) 0.0004(4)
O1 0.0536(7) 0.0177(4) 0.0453(6) 0.0086(4) 0.0180(5) 0.0031(4)
O1S 0.0677(8) 0.0366(6) 0.0538(7) -0.0247(6) 0.0357(6) -0.0258(6)
C1S 0.0745(15) 0.0524(11) 0.0544(12) -0.0233(9) 0.0376(11) -0.0311(10)
C1 0.0270(6) 0.0227(6) 0.0232(6) 0.0008(5) 0.0047(5) 0.0016(5)
N2 0.0334(6) 0.0210(5) 0.0282(5) 0.0027(4) 0.0033(5) 0.0057(4)
O2 0.0399(6) 0.0258(5) 0.0639(7) 0.0065(5) 0.0175(5) 0.0105(5)
C2 0.0267(7) 0.0345(7) 0.0269(7) -0.0018(5) 0.0037(5) 0.0017(5)
N3 0.0292(6) 0.0389(7) 0.0297(6) -0.0055(5) 0.0044(5) 0.0023(5)
C3 0.0282(7) 0.0360(7) 0.0300(7) -0.0084(6) 0.0077(5) -0.0084(6)
N4 0.0330(6) 0.0254(5) 0.0340(6) -0.0059(5) 0.0118(5) -0.0059(5)
C4 0.0375(7) 0.0224(6) 0.0288(6) -0.0044(5) 0.0120(6) -0.0079(5)
C5 0.0319(7) 0.0173(5) 0.0219(6) -0.0021(4) 0.0083(5) -0.0018(5)
N5 0.0341(6) 0.0189(5) 0.0402(7) 0.0015(5) 0.0109(5) 0.0014(5)
C6 0.0380(7) 0.0175(5) 0.0235(6) 0.0013(5) 0.0099(5) 0.0030(5)
C7 0.0392(8) 0.0308(7) 0.0348(8) 0.0071(6) 0.0051(6) 0.0133(6)
C8 0.0350(8) 0.0469(9) 0.0338(8) 0.0014(7) -0.0019(6) 0.0129(7)
C9 0.0296(7) 0.0493(9) 0.0431(9) -0.0124(7) -0.0011(7) -0.0052(7)
C10 0.0327(8) 0.0406(8) 0.0478(9) -0.0127(7) 0.0091(7) -0.0135(6)
C11 0.0463(9) 0.0220(6) 0.0425(8) -0.0015(6) 0.0167(7) -0.0098(6)
C12 0.0476(9) 0.0186(6) 0.0453(9) 0.0048(6) 0.0133(7) -0.0016(6)
C13 0.0317(7) 0.0218(6) 0.0309(7) 0.0056(5) 0.0034(6) 0.0043(5)

loop_
_atom_type_symbol
_atom_type_description
_atom_type_scat_dispersion_real
_atom_type_scat_dispersion_imag
_atom_type_scat_source
C C 0.0033 0.0016 'International Tables Vol C Tables 4.2.6.8 and 6.1.1.4'
H H 0.0000 0.0000 'International Tables Vol C Tables 4.2.6.8 and 6.1.1.4'
N N 0.0061 0.0033 'International Tables Vol C Tables 4.2.6.8 and 6.1.1.4'
O O 0.0106 0.0060 'International Tables Vol C Tables 4.2.6.8 and 6.1.1.4'
Cl Cl 0.1484 0.1585 'International Tables Vol C Tables 4.2.6.8 and 6.1.1.4'
Fe Fe 0.3463 0.8444 'International Tables Vol C Tables 4.2.6.8 and 6.1.1.4'

loop_
_geom_angle_atom_site_label_1
_geom_angle_atom_site_label_2
_geom_angle_atom_site_label_3
_geom_angle
_geom_angle_site_symmetry_1
_geom_angle_site_symmetry_3
_geom_angle_publ_flag
N2 Fe1 N1 75.32(4) . . ?
N2 Fe1 N3 76.91(5) . . ?
N1 Fe1 N3 152.08(5) . . ?
N2 Fe1 N4 154.72(5) . . ?
N1 Fe1 N4 127.42(4) . . ?
N3 Fe1 N4 79.36(5) . . ?
N2 Fe1 O1S 90.77(5) . . ?
N1 Fe1 O1S 83.17(4) . . ?
N3 Fe1 O1S 94.33(5) . . ?
N4 Fe1 O1S 82.41(4) . . ?
N2 Fe1 Cl1 100.46(3) . . ?
N1 Fe1 Cl1 93.47(3) . . ?
N3 Fe1 Cl1 94.39(4) . . ?
N4 Fe1 Cl1 89.88(3) . . ?
O1S Fe1 Cl1 167.10(4) . . ?
C1 N1 C5 118.09(11) . . ?
C1 N1 Fe1 127.96(9) . . ?
C5 N1 Fe1 113.79(8) . . ?
C1S O1S Fe1 130.29(11) . . ?
C1S O1S H4S 110.3(15) . . ?
Fe1 O1S H4S 118.3(15) . . ?
O1S C1S H3S 108.9(17) . . ?
O1S C1S H1S 113.6(16) . . ?
H3S C1S H1S 115(2) . . ?
O1S C1S H2S 109(2) . . ?
H3S C1S H2S 99(3) . . ?
H1S C1S H2S 109(3) . . ?
N1 C1 C2 122.91(12) . . ?
N1 C1 C13 115.41(11) . . ?
C2 C1 C13 121.47(12) . . ?
C6 N2 C7 121.22(11) . . ?
C6 N2 Fe1 120.86(9) . . ?
C7 N2 Fe1 117.92(9) . . ?
C3 C2 C1 118.49(13) . . ?
C3 C2 H2 120.7(11) . . ?
C1 C2 H2 120.8(11) . . ?
C8 N3 C9 116.51(13) . . ?
C8 N3 Fe1 108.59(9) . . ?
C9 N3 Fe1 107.72(10) . . ?
C8 N3 H3A 110.8(12) . . ?
C9 N3 H3A 107.7(12) . . ?
Fe1 N3 H3A 105.0(11) . . ?
C4 C3 C2 119.21(13) . . ?
C4 C3 H3 120.6(11) . . ?
C2 C3 H3 120.2(11) . . ?
C11 N4 C10 111.51(12) . . ?
C11 N4 Fe1 118.90(9) . . ?
C10 N4 Fe1 107.42(9) . . ?
C11 N4 H9 106.1(11) . . ?
C10 N4 H9 107.0(11) . . ?
Fe1 N4 H9 105.2(11) . . ?
C3 C4 C5 119.13(12) . . ?
C3 C4 H4 122.1(10) . . ?
C5 C4 H4 118.8(10) . . ?
N1 C5 C4 122.09(12) . . ?
N1 C5 C6 116.01(11) . . ?
C4 C5 C6 121.89(11) . . ?
C13 N5 C12 123.00(12) . . ?
C13 N5 H5 121.5(11) . . ?
C12 N5 H5 115.5(11) . . ?
O1 C6 N2 128.99(13) . . ?
O1 C6 C5 117.01(12) . . ?
N2 C6 C5 113.99(11) . . ?
N2 C7 C8 107.11(12) . . ?
N2 C7 H7B 109.6(10) . . ?
C8 C7 H7B 110.7(10) . . ?
N2 C7 H7A 112.3(11) . . ?
C8 C7 H7A 108.3(11) . . ?
H7B C7 H7A 108.9(15) . . ?
N3 C8 C7 108.55(12) . . ?
N3 C8 H8A 104.2(11) . . ?
C7 C8 H8A 111.0(11) . . ?
N3 C8 H8B 112.5(11) . . ?
C7 C8 H8B 110.4(11) . . ?
H8A C8 H8B 110.0(16) . . ?
N3 C9 C10 108.11(13) . . ?
N3 C9 H9A 107.1(10) . . ?
C10 C9 H9A 111.8(10) . . ?
N3 C9 H9B 112.9(12) . . ?
C10 C9 H9B 113.6(12) . . ?
H9A C9 H9B 103.2(14) . . ?
N4 C10 C9 110.54(13) . . ?
N4 C10 H10B 104.2(11) . . ?
C9 C10 H10B 114.2(9) . . ?
N4 C10 H10A 105.7(11) . . ?
C9 C10 H10A 112.3(11) . . ?
H10B C10 H10A 109.2(13) . . ?
N4 C11 C12 111.99(12) . . ?
N4 C11 H11B 106.5(10) . . ?
C12 C11 H11B 110.7(10) . . ?
N4 C11 H11A 108.2(11) . . ?
C12 C11 H11A 110.0(11) . . ?
H11B C11 H11A 109.4(14) . . ?
N5 C12 C11 109.68(12) . . ?
N5 C12 H12A 109.5(11) . . ?
C11 C12 H12A 111.5(11) . . ?
N5 C12 H12B 105.0(11) . . ?
C11 C12 H12B 111.0(11) . . ?
H12A C12 H12B 110.0(15) . . ?
O2 C13 N5 124.53(13) . . ?
O2 C13 C1 120.32(13) . . ?
N5 C13 C1 114.99(11) . . ?

loop_
_geom_bond_atom_site_label_1
_geom_bond_atom_site_label_2
_geom_bond_distance
_geom_bond_site_symmetry_2
_geom_bond_publ_flag
Fe1 N2 2.0837(11) . ?
Fe1 N1 2.1998(11) . ?
Fe1 N3 2.2073(13) . ?
Fe1 N4 2.2426(12) . ?
Fe1 O1S 2.2792(11) . ?
Fe1 Cl1 2.4892(4) . ?
N1 C1 1.3417(16) . ?
N1 C5 1.3459(15) . ?
O1 C6 1.2705(15) . ?
O1S C1S 1.398(2) . ?
O1S H4S 0.78(2) . ?
C1S H3S 0.93(3) . ?
C1S H1S 0.89(3) . ?
C1S H2S 1.00(4) . ?
C1 C2 1.3865(19) . ?
C1 C13 1.5052(17) . ?
N2 C6 1.2984(18) . ?
N2 C7 1.4573(18) . ?
O2 C13 1.2261(17) . ?
C2 C3 1.381(2) . ?
C2 H2 1.01(2) . ?
N3 C8 1.470(2) . ?
N3 C9 1.471(2) . ?
N3 H3A 0.849(17) . ?
C3 C4 1.379(2) . ?
C3 H3 0.941(18) . ?
N4 C11 1.477(2) . ?
N4 C10 1.481(2) . ?
N4 H9 0.882(18) . ?
C4 C5 1.3883(19) . ?
C4 H4 0.921(17) . ?
C5 C6 1.5004(18) . ?
N5 C13 1.3384(19) . ?
N5 C12 1.4596(18) . ?
N5 H5 0.881(17) . ?
C7 C8 1.519(2) . ?
C7 H7B 0.962(16) . ?
C7 H7A 0.978(18) . ?
C8 H8A 0.938(18) . ?
C8 H8B 0.93(2) . ?
C9 C10 1.515(3) . ?
C9 H9A 1.026(17) . ?
C9 H9B 0.98(2) . ?
C10 H10B 0.990(18) . ?
C10 H10A 1.01(2) . ?
C11 C12 1.510(2) . ?
C11 H11B 0.967(16) . ?
C11 H11A 1.003(19) . ?
C12 H12A 0.969(19) . ?
C12 H12B 0.932(16) . ?

loop_
_geom_hbond_atom_site_label_D
_geom_hbond_atom_site_label_H
_geom_hbond_atom_site_label_A
_geom_hbond_distance_DH
_geom_hbond_distance_HA
_geom_hbond_distance_DA
_geom_hbond_angle_DHA
_geom_hbond_site_symmetry_A
O1S H4S O1 0.78(2) 1.83(2) 2.5856(15) 165(2) 2_655
N4 H9 O1 0.882(18) 2.037(18) 2.8906(16) 162.5(16) 2_655

loop_
_geom_torsion_atom_site_label_1
_geom_torsion_atom_site_label_2
_geom_torsion_atom_site_label_3
_geom_torsion_atom_site_label_4
_geom_torsion
_geom_torsion_site_symmetry_1
_geom_torsion_site_symmetry_2
_geom_torsion_site_symmetry_3
_geom_torsion_site_symmetry_4
_geom_torsion_publ_flag
N2 Fe1 N1 C1 176.28(11) . . . . ?
N3 Fe1 N1 C1 170.04(11) . . . . ?
N4 Fe1 N1 C1 8.70(13) . . . . ?
O1S Fe1 N1 C1 83.69(11) . . . . ?
Cl1 Fe1 N1 C1 -83.80(10) . . . . ?
N2 Fe1 N1 C5 1.01(8) . . . . ?
N3 Fe1 N1 C5 -5.24(14) . . . . ?
N4 Fe1 N1 C5 -166.57(8) . . . . ?
O1S Fe1 N1 C5 -91.59(9) . . . . ?
Cl1 Fe1 N1 C5 100.92(8) . . . . ?
N2 Fe1 O1S C1S -34.4(2) . . . . ?
N1 Fe1 O1S C1S 40.7(2) . . . . ?
N3 Fe1 O1S C1S -111.3(2) . . . . ?
N4 Fe1 O1S C1S 170.0(2) . . . . ?
Cl1 Fe1 O1S C1S 116.3(2) . . . . ?
C5 N1 C1 C2 -2.52(19) . . . . ?
Fe1 N1 C1 C2 -177.62(9) . . . . ?
C5 N1 C1 C13 172.23(11) . . . . ?
Fe1 N1 C1 C13 -2.87(16) . . . . ?
N1 Fe1 N2 C6 -0.53(10) . . . . ?
N3 Fe1 N2 C6 176.47(11) . . . . ?
N4 Fe1 N2 C6 155.89(10) . . . . ?
O1S Fe1 N2 C6 82.20(11) . . . . ?
Cl1 Fe1 N2 C6 -91.41(10) . . . . ?
N1 Fe1 N2 C7 179.48(11) . . . . ?
N3 Fe1 N2 C7 -3.52(10) . . . . ?
N4 Fe1 N2 C7 -24.09(17) . . . . ?
O1S Fe1 N2 C7 -97.78(10) . . . . ?
Cl1 Fe1 N2 C7 88.61(10) . . . . ?
N1 C1 C2 C3 0.2(2) . . . . ?
C13 C1 C2 C3 -174.20(12) . . . . ?
N2 Fe1 N3 C8 -23.54(10) . . . . ?
N1 Fe1 N3 C8 -17.33(16) . . . . ?
N4 Fe1 N3 C8 147.68(11) . . . . ?
O1S Fe1 N3 C8 66.25(10) . . . . ?
Cl1 Fe1 N3 C8 -123.27(10) . . . . ?
N2 Fe1 N3 C9 -150.53(11) . . . . ?
N1 Fe1 N3 C9 -144.33(11) . . . . ?
N4 Fe1 N3 C9 20.68(10) . . . . ?
O1S Fe1 N3 C9 -60.75(11) . . . . ?
Cl1 Fe1 N3 C9 109.74(10) . . . . ?
C1 C2 C3 C4 2.1(2) . . . . ?
N2 Fe1 N4 C11 157.49(11) . . . . ?
N1 Fe1 N4 C11 -51.66(12) . . . . ?
N3 Fe1 N4 C11 137.11(11) . . . . ?
O1S Fe1 N4 C11 -127.01(11) . . . . ?
Cl1 Fe1 N4 C11 42.62(10) . . . . ?
N2 Fe1 N4 C10 29.75(16) . . . . ?
N1 Fe1 N4 C10 -179.41(9) . . . . ?
N3 Fe1 N4 C10 9.36(10) . . . . ?
O1S Fe1 N4 C10 105.25(11) . . . . ?
Cl1 Fe1 N4 C10 -85.13(10) . . . . ?
C2 C3 C4 C5 -2.2(2) . . . . ?
C1 N1 C5 C4 2.46(18) . . . . ?
Fe1 N1 C5 C4 178.23(10) . . . . ?
C1 N1 C5 C6 -177.12(11) . . . . ?
Fe1 N1 C5 C6 -1.34(13) . . . . ?
C3 C4 C5 N1 -0.13(19) . . . . ?
C3 C4 C5 C6 179.41(12) . . . . ?
C7 N2 C6 O1 1.3(2) . . . . ?
Fe1 N2 C6 O1 -178.64(10) . . . . ?
C7 N2 C6 C5 179.99(11) . . . . ?
Fe1 N2 C6 C5 0.00(15) . . . . ?
N1 C5 C6 O1 179.75(11) . . . . ?
C4 C5 C6 O1 0.18(18) . . . . ?
N1 C5 C6 N2 0.93(16) . . . . ?
C4 C5 C6 N2 -178.64(12) . . . . ?
C6 N2 C7 C8 -151.27(13) . . . . ?
Fe1 N2 C7 C8 28.72(15) . . . . ?
C9 N3 C8 C7 167.55(13) . . . . ?
Fe1 N3 C8 C7 45.78(14) . . . . ?
N2 C7 C8 N3 -48.23(16) . . . . ?
C8 N3 C9 C10 -169.45(13) . . . . ?
Fe1 N3 C9 C10 -47.22(15) . . . . ?
C11 N4 C10 C9 -169.93(13) . . . . ?
Fe1 N4 C10 C9 -38.01(15) . . . . ?
N3 C9 C10 N4 58.70(17) . . . . ?
C10 N4 C11 C12 -175.37(12) . . . . ?
Fe1 N4 C11 C12 58.82(15) . . . . ?
C13 N5 C12 C11 141.37(14) . . . . ?
N4 C11 C12 N5 -54.36(17) . . . . ?
C12 N5 C13 O2 15.0(2) . . . . ?
C12 N5 C13 C1 -160.47(13) . . . . ?
N1 C1 C13 O2 -136.81(14) . . . . ?
C2 C1 C13 O2 38.0(2) . . . . ?
N1 C1 C13 N5 38.90(17) . . . . ?
C2 C1 C13 N5 -146.27(14) . . . . ?
